data_7125861
loop_
_publ_author_name
'Foroughi, Leila M.'
'Wiscons, Ren A.'
'Du Bois, Derek R.'
'Matzger, Adam J.'

_publ_section_title
;
 Improving stability of the metal-free primary energetic cyanuric triazide
 (CTA) through cocrystallization.
;
_journal_issue 14
_journal_name_full 'Chemical communications (Cambridge, England)'
_journal_page_first 2111
_journal_page_last 2114
_journal_paper_doi 10.1039/c9cc09465b
_journal_volume 56
_journal_year 2020
_chemical_formula_moiety 'C3 N12, 0.5(C6 N6 O6)'
_chemical_formula_sum 'C6 N15 O3'
_chemical_formula_weight 330.21
_chemical_name_systematic '2:1 cyanuric triazide/benzotrifuroxan cocrystal'
_chemical_properties_physical 'Heat-sensitive,impact sensitive energetic'
_space_group_crystal_system monoclinic
_space_group_IT_number 15
_space_group_name_Hall '-C 2yc'
_space_group_name_H-M_alt 'C 1 2/c 1'
_atom_sites_solution_primary dual
_audit_creation_date 2019-02-06
_audit_creation_method
;
Olex2 1.2-ac3
(compiled 2017.01.05 svn.r3372 for Rigaku Oxford Diffraction, GUI svn.r5289)
;
_audit_update_record
;
2019-12-03 deposited with the CCDC.	2020-01-15 downloaded from the CCDC.
;
_cell_angle_alpha 90
_cell_angle_beta 97.1063(19)
_cell_angle_gamma 90
_cell_formula_units_Z 8
_cell_length_a 16.6224(3)
_cell_length_b 11.4096(3)
_cell_length_c 12.9021(3)
_cell_measurement_reflns_used 8461
_cell_measurement_temperature 100.00(10)
_cell_measurement_theta_max 77.5920
_cell_measurement_theta_min 4.6680
_cell_volume 2428.15(10)
_computing_cell_refinement 'CrysAlisPro 1.171.40.5a (Rigaku OD, 2018)'
_computing_data_collection 'CrysAlisPro 1.171.40.5a (Rigaku OD, 2018)'
_computing_data_reduction 'CrysAlisPro 1.171.40.5a (Rigaku OD, 2018)'
_computing_molecular_graphics 'Olex2 (Dolomanov et al., 2009)'
_computing_publication_material 'Olex2 (Dolomanov et al., 2009)'
_computing_structure_refinement 'ShelXL (Sheldrick, 2015)'
_computing_structure_solution 'ShelXT (Sheldrick, 2015)'
_diffrn_ambient_environment N~2~
_diffrn_ambient_temperature 100.00(10)
_diffrn_detector 'CCD plate'
_diffrn_detector_type HyPix
_diffrn_measured_fraction_theta_full 0.994
_diffrn_measured_fraction_theta_max 0.994
_diffrn_measurement_details
;
List of Runs (angles in degrees, time in seconds):

  # Type    Start    End  Width  t~exp~   \w     \q     \k     \f   Frames
#--------------------------------------------------------------------------
  1  \w    -20.00  64.00   0.50    3.00    --   50.49 -59.00 -71.00  168
  2  \w     34.00 119.00   0.50    4.00    --  105.75 -59.00 -71.00  170
  3  \w     37.00 122.00   0.50    3.00    --   50.49  59.00  68.00  170
  4  \w     92.00 178.00   0.50    4.00    --  105.75  59.00  68.00  172
  5  \w     71.00 122.00   0.50    3.00    --   50.49 125.00 120.00  102
  6  \w     71.00 122.00   0.50    3.00    --   50.49 125.00 150.00  102
  7  \w     71.00 122.00   0.50    3.00    --   50.49 125.00   0.00  102
  8  \w     30.00 118.00   0.50    3.00    --   50.49  77.00 -30.00  176
  9  \w     33.00  69.00   0.50    4.00    --  105.75 -37.00 -60.00   72
 10  \w     33.00  69.00   0.50    4.00    --  105.75 -37.00 -90.00   72
 11  \w     34.00 106.00   0.50    4.00    --  105.75 -57.00-150.00  144
 12  \w     34.00 116.00   0.50    4.00    --  105.75-125.00-120.00  164
 13  \w     33.00  69.00   0.50    4.00    --  105.75 -37.00 -30.00   72
 14  \w     33.00  69.00   0.50    4.00    --  105.75 -37.00  60.00   72
 15  \w     33.00  69.00   0.50    4.00    --  105.75 -37.00  90.00   72
 16  \w     33.00  69.00   0.50    4.00    --  105.75 -37.00 150.00   72
 17  \w    -64.00  22.00   0.50    3.00    --  -50.49  59.00  68.00  172
 18  \w    -76.00 -32.00   0.50    4.00    -- -105.75  19.00 120.00   88
 19  \w   -119.00 -34.00   0.50    4.00    -- -105.75  59.00  68.00  170
 20  \w   -121.00 -37.00   0.50    3.00    --  -50.49 -59.00 -71.00  168
 21  \w   -177.00 -92.00   0.50    4.00    -- -105.75 -59.00 -71.00  170
;
_diffrn_measurement_device 'four-circle diffractometer'
_diffrn_measurement_device_type 'XtaLAB Synergy, Single source at home/near, HyPix'
_diffrn_measurement_method '\w scans'
_diffrn_orient_matrix_type 'CrysAlisPro convention (1999,Acta A55,543-557)'
_diffrn_orient_matrix_UB_11 -0.0607277000
_diffrn_orient_matrix_UB_12 0.0943563000
_diffrn_orient_matrix_UB_13 0.0257134000
_diffrn_orient_matrix_UB_21 -0.0399105000
_diffrn_orient_matrix_UB_22 -0.0017820000
_diffrn_orient_matrix_UB_23 -0.1142817000
_diffrn_orient_matrix_UB_31 -0.0586789000
_diffrn_orient_matrix_UB_32 -0.0965974000
_diffrn_orient_matrix_UB_33 0.0274140000
_diffrn_radiation_monochromator mirror
_diffrn_radiation_probe x-ray
_diffrn_radiation_type CuK\a
_diffrn_radiation_wavelength 1.54184
_diffrn_reflns_av_R_equivalents 0.0283
_diffrn_reflns_av_unetI/netI 0.0189
_diffrn_reflns_Laue_measured_fraction_full 0.994
_diffrn_reflns_Laue_measured_fraction_max 0.994
_diffrn_reflns_limit_h_max 17
_diffrn_reflns_limit_h_min -19
_diffrn_reflns_limit_k_max 9
_diffrn_reflns_limit_k_min -13
_diffrn_reflns_limit_l_max 15
_diffrn_reflns_limit_l_min -15
_diffrn_reflns_number 11321
_diffrn_reflns_point_group_measured_fraction_full 0.994
_diffrn_reflns_point_group_measured_fraction_max 0.994
_diffrn_reflns_theta_full 66.594
_diffrn_reflns_theta_max 66.594
_diffrn_reflns_theta_min 4.713
_diffrn_source 'micro-focus sealed X-ray tube'
_diffrn_source_type 'PhotonJet (Cu) X-ray Source'
_exptl_absorpt_coefficient_mu 1.333
_exptl_absorpt_correction_T_max 1.00000
_exptl_absorpt_correction_T_min 0.60628
_exptl_absorpt_correction_type multi-scan
_exptl_absorpt_process_details
'CrysAlisPro 1.171.40.5a (Rigaku Oxford Diffraction, 2018) Empirical absorption correction using spherical harmonics, implemented in SCALE3 ABSPACK scaling algorithm.'
_exptl_crystal_colour 'clear colourless'
_exptl_crystal_colour_lustre clear
_exptl_crystal_colour_primary colourless
_exptl_crystal_density_diffrn 1.807
_exptl_crystal_description blade
_exptl_crystal_F_000 1320
_exptl_crystal_recrystallization_method 'slurry w/ 1:1 isooctane:toluene'
_exptl_crystal_size_max 0.111
_exptl_crystal_size_mid 0.062
_exptl_crystal_size_min 0.029
_refine_diff_density_max 0.176
_refine_diff_density_min -0.183
_refine_diff_density_rms 0.043
_refine_ls_extinction_method none
_refine_ls_goodness_of_fit_ref 1.108
_refine_ls_hydrogen_treatment undef
_refine_ls_matrix_type full
_refine_ls_number_parameters 298
_refine_ls_number_reflns 2132
_refine_ls_number_restraints 0
_refine_ls_restrained_S_all 1.108
_refine_ls_R_factor_all 0.0303
_refine_ls_R_factor_gt 0.0272
_refine_ls_shift/su_max 0.000
_refine_ls_shift/su_mean 0.000
_refine_ls_structure_factor_coef Fsqd
_refine_ls_weighting_details 'w=1/[\s^2^(Fo^2^)+(0.0390P)^2^+0.9230P] where P=(Fo^2^+2Fc^2^)/3'
_refine_ls_weighting_scheme calc
_refine_ls_wR_factor_gt 0.0703
_refine_ls_wR_factor_ref 0.0721
_reflns_Friedel_coverage 0.000
_reflns_number_gt 1964
_reflns_number_total 2132
_reflns_threshold_expression 'I > 2\s(I)'
_cod_data_source_file c9cc09465b2.cif
_cod_data_source_block exp_760_cta-btf
_cod_depositor_comments 'Adding full bibliography for 7125861--7125862.cif.'
_cod_database_code 7125861
_shelx_shelxl_version_number 2017/1
_chemical_oxdiff_formula 'C N O'
_shelx_space_group_comment
;
The symmetry employed for this shelxl refinement is uniquely defined
by the following loop, which should always be used as a source of
symmetry information in preference to the above space-group names.
They are only intended as comments.
;
_diffrn_oxdiff_ac3_digest_frames
;
015ffa6c562eb7665d82cb57da475979b8026704058
;
_reflns_odcompleteness_completeness 99.43
_reflns_odcompleteness_iscentric 1
_reflns_odcompleteness_theta 66.65
_olex2_refinement_description
;
1. Others
 Fixed Sof: C4(0.5) C5(0.5) C6(0.5) C7(0.5) C8(0.5) C9(0.5) N13(0.5) N17(0.5)
 N15(0.5) N14(0.5) N18(0.5) N16(0.5) O4(0.5) O6(0.5) O2(0.5) O1(0.5) O3(0.5)
 O5(0.5)
;
_olex2_exptl_crystal_mounting_method 'MiTeGen MicroMount w/ mineral oil'
_olex2_submission_special_instructions 'No special instructions were received'
_oxdiff_exptl_absorpt_empirical_details
;
Empirical correction (ABSPACK) includes:
- Absorption correction using spherical harmonics
- Frame scaling
;
_oxdiff_exptl_absorpt_empirical_full_max 1.488
_oxdiff_exptl_absorpt_empirical_full_min 0.715

loop_
_space_group_symop_operation_xyz
'x, y, z'
'-x, y, -z+1/2'
'x+1/2, y+1/2, z'
'-x+1/2, y+1/2, -z+1/2'
'-x, -y, -z'
'x, -y, z-1/2'
'-x+1/2, -y+1/2, -z'
'x+1/2, -y+1/2, z-1/2'

loop_
_atom_site_label
_atom_site_type_symbol
_atom_site_fract_x
_atom_site_fract_y
_atom_site_fract_z
_atom_site_U_iso_or_equiv
_atom_site_adp_type
_atom_site_occupancy
_atom_site_site_symmetry_order
_atom_site_calc_flag
_atom_site_refinement_flags_occupancy
_atom_site_disorder_assembly
_atom_site_disorder_group
N3 N 0.71400(5) 0.34802(9) 0.57927(7) 0.0197(2) Uani 1 1 d . . .
N1 N 0.64523(5) 0.39869(9) 0.41127(7) 0.0203(2) Uani 1 1 d . . .
N2 N 0.75393(5) 0.51811(9) 0.49076(7) 0.0206(2) Uani 1 1 d . . .
N11 N 0.61828(6) 0.17512(9) 0.57794(7) 0.0221(2) Uani 1 1 d . . .
N10 N 0.60583(6) 0.23636(9) 0.49568(7) 0.0213(2) Uani 1 1 d . . .
N4 N 0.68017(6) 0.56266(10) 0.32697(7) 0.0247(2) Uani 1 1 d . . .
N5 N 0.72239(6) 0.65501(10) 0.33176(7) 0.0242(2) Uani 1 1 d . . .
N8 N 0.87143(6) 0.53630(10) 0.63820(7) 0.0246(2) Uani 1 1 d . . .
N7 N 0.82104(6) 0.45675(9) 0.65385(7) 0.0228(2) Uani 1 1 d . . .
N12 N 0.62334(6) 0.11329(10) 0.64558(8) 0.0308(3) Uani 1 1 d . . .
N6 N 0.75388(7) 0.74062(11) 0.32343(8) 0.0325(3) Uani 1 1 d . . .
N9 N 0.92133(7) 0.60183(11) 0.63620(8) 0.0362(3) Uani 1 1 d . . .
C3 C 0.65801(6) 0.33256(10) 0.49697(8) 0.0185(2) Uani 1 1 d . . .
C2 C 0.76033(6) 0.44214(10) 0.57007(8) 0.0190(3) Uani 1 1 d . . .
C1 C 0.69458(6) 0.49077(11) 0.41470(8) 0.0200(3) Uani 1 1 d . . .
C4 C 0.5395(2) 0.6720(5) 0.6581(4) 0.0148(8) Uani 0.5 1 d P A -1
C5 C 0.51073(17) 0.7596(4) 0.7210(3) 0.0149(8) Uani 0.5 1 d P A -1
C6 C 0.4697(2) 0.7204(4) 0.8085(3) 0.0148(8) Uani 0.5 1 d P A -1
C7 C 0.4594(2) 0.6008(5) 0.8316(3) 0.0135(10) Uani 0.5 1 d P A -1
C8 C 0.4903(4) 0.5166(2) 0.7631(6) 0.0136(12) Uani 0.5 1 d P A -1
C9 C 0.5294(2) 0.5496(4) 0.6767(4) 0.0137(8) Uani 0.5 1 d P A -1
N13 N 0.5734(2) 0.7275(3) 0.5840(4) 0.0173(10) Uani 0.5 1 d P A -1
N17 N 0.4885(2) 0.40082(18) 0.7646(3) 0.0188(8) Uani 0.5 1 d P A -1
N15 N 0.43994(18) 0.7832(4) 0.8814(3) 0.0206(7) Uani 0.5 1 d P A -1
N14 N 0.52469(11) 0.86639(18) 0.69073(14) 0.0208(4) Uani 0.5 1 d P A -1
N18 N 0.55103(11) 0.46017(17) 0.62259(14) 0.0194(4) Uani 0.5 1 d P A -1
N16 N 0.42311(11) 0.58486(18) 0.91366(14) 0.0213(4) Uani 0.5 1 d P A -1
O4 O 0.40934(18) 0.6958(6) 0.9502(3) 0.0249(10) Uani 0.5 1 d P A -1
O6 O 0.5270(5) 0.3613(5) 0.6733(7) 0.0229(9) Uani 0.5 1 d P A -1
O2 O 0.5644(9) 0.8541(10) 0.6034(13) 0.0233(18) Uani 0.5 1 d P A -1
O1 O 0.60673(18) 0.6969(3) 0.5088(2) 0.0242(8) Uani 0.5 1 d P A -1
O3 O 0.4356(11) 0.8860(10) 0.9010(15) 0.030(2) Uani 0.5 1 d P A -1
O5 O 0.4625(5) 0.3271(5) 0.8190(7) 0.0296(12) Uani 0.5 1 d P A -1

loop_
_atom_site_aniso_label
_atom_site_aniso_U_11
_atom_site_aniso_U_22
_atom_site_aniso_U_33
_atom_site_aniso_U_23
_atom_site_aniso_U_13
_atom_site_aniso_U_12
N3 0.0197(4) 0.0228(5) 0.0164(4) -0.0036(4) 0.0011(3) 0.0017(4)
N1 0.0180(4) 0.0262(6) 0.0166(5) -0.0025(4) 0.0016(3) -0.0006(4)
N2 0.0188(4) 0.0270(6) 0.0159(4) -0.0023(4) 0.0013(3) -0.0003(4)
N11 0.0217(5) 0.0214(6) 0.0232(5) -0.0047(5) 0.0029(4) 0.0002(4)
N10 0.0219(5) 0.0241(5) 0.0174(5) -0.0009(4) 0.0005(4) -0.0008(4)
N4 0.0226(5) 0.0317(6) 0.0189(5) 0.0026(4) -0.0016(4) -0.0073(5)
N5 0.0221(5) 0.0329(7) 0.0164(5) 0.0022(4) -0.0020(4) -0.0021(5)
N8 0.0254(5) 0.0325(6) 0.0147(5) -0.0010(4) -0.0027(4) -0.0011(5)
N7 0.0227(5) 0.0254(6) 0.0190(5) -0.0011(4) -0.0024(4) -0.0040(4)
N12 0.0373(6) 0.0247(6) 0.0301(6) 0.0031(5) 0.0033(4) 0.0003(5)
N6 0.0331(6) 0.0363(7) 0.0259(5) 0.0042(5) -0.0046(4) -0.0066(5)
N9 0.0339(6) 0.0482(8) 0.0247(6) 0.0036(5) -0.0034(4) -0.0143(6)
C3 0.0177(5) 0.0219(6) 0.0163(5) -0.0045(4) 0.0038(4) 0.0028(5)
C2 0.0180(5) 0.0244(6) 0.0146(5) -0.0040(4) 0.0020(4) 0.0030(5)
C1 0.0179(5) 0.0276(7) 0.0147(5) -0.0011(5) 0.0025(4) 0.0016(5)
C4 0.0163(13) 0.009(4) 0.018(2) -0.003(2) -0.0008(11) -0.0017(18)
C5 0.015(2) 0.0110(19) 0.018(2) -0.0009(11) -0.0037(18) 0.0017(14)
C6 0.018(2) 0.007(4) 0.019(3) -0.0005(16) -0.0003(18) 0.0021(18)
C7 0.0146(15) 0.012(3) 0.0140(17) 0.000(3) 0.0037(11) 0.003(2)
C8 0.015(3) 0.0135(11) 0.013(4) -0.0007(14) 0.002(2) -0.0001(11)
C9 0.0115(16) 0.013(2) 0.0156(17) 0.006(2) -0.0003(13) -0.0004(16)
N13 0.0203(18) 0.012(4) 0.019(4) 0.0014(16) 0.001(2) -0.0028(15)
N17 0.017(2) 0.0186(10) 0.021(3) -0.0022(11) 0.0023(14) 0.0004(9)
N15 0.0226(12) 0.015(3) 0.0234(18) 0.0042(18) 0.0001(11) 0.0005(17)
N14 0.0226(9) 0.0192(11) 0.0200(9) 0.0004(8) 0.0009(7) -0.0001(8)
N18 0.0205(9) 0.0170(10) 0.0203(9) 0.0001(8) 0.0013(7) 0.0016(8)
N16 0.0212(9) 0.0215(12) 0.0214(10) 0.0016(8) 0.0038(7) 0.0041(8)
O4 0.029(2) 0.030(2) 0.017(3) 0.0042(19) 0.0050(19) 0.0038(14)
O6 0.0222(19) 0.023(3) 0.0236(14) -0.002(2) 0.0031(13) 0.0041(19)
O2 0.0269(19) 0.016(5) 0.027(3) -0.003(4) 0.0024(17) -0.001(4)
O1 0.0275(12) 0.0291(13) 0.0171(15) -0.0009(14) 0.0068(11) 0.0016(10)
O3 0.035(2) 0.025(5) 0.0302(15) -0.005(4) 0.0070(13) 0.009(4)
O5 0.028(2) 0.028(3) 0.034(2) 0.012(2) 0.0055(16) -0.002(2)

loop_
_atom_type_symbol
_atom_type_description
_atom_type_scat_dispersion_real
_atom_type_scat_dispersion_imag
_atom_type_scat_source
C C 0.0181 0.0091 'International Tables Vol C Tables 4.2.6.8 and 6.1.1.4'
N N 0.0311 0.0180 'International Tables Vol C Tables 4.2.6.8 and 6.1.1.4'
O O 0.0492 0.0322 'International Tables Vol C Tables 4.2.6.8 and 6.1.1.4'

loop_
_exptl_crystal_face_index_h
_exptl_crystal_face_index_k
_exptl_crystal_face_index_l
_exptl_crystal_face_perp_dist
-3 3 8 0.0524
-6 -6 0 0.0117
6 6 1 0.0141
-2 -4 7 0.0433
-8 -5 -1 0.0183
8 5 1 0.0124
-10 -2 1 0.0108
-6 6 -2 0.0265
4 7 -3 0.0258
11 1 -12 0.0413
5 -6 2 0.0241

loop_
_geom_angle_atom_site_label_1
_geom_angle_atom_site_label_2
_geom_angle_atom_site_label_3
_geom_angle
C3 N3 C2 112.88(9)
C1 N1 C3 112.64(9)
C2 N2 C1 113.08(10)
N12 N11 N10 172.72(12)
N11 N10 C3 112.74(9)
N5 N4 C1 114.35(9)
N6 N5 N4 170.56(11)
N9 N8 N7 171.00(11)
N8 N7 C2 113.02(9)
N3 C3 N10 118.95(10)
N1 C3 N3 127.50(10)
N1 C3 N10 113.55(9)
N3 C2 N7 113.41(10)
N2 C2 N3 126.73(10)
N2 C2 N7 119.86(10)
N1 C1 N2 127.12(10)
N1 C1 N4 113.22(9)
N2 C1 N4 119.66(10)
C5 C4 C9 122.7(7)
N13 C4 C5 106.3(6)
N13 C4 C9 131.0(6)
C4 C5 C6 117.0(5)
N14 C5 C4 113.8(5)
N14 C5 C6 129.3(2)
C7 C6 C5 122.7(3)
N15 C6 C5 129.4(4)
N15 C6 C7 107.9(5)
C6 C7 C8 117.0(3)
N16 C7 C6 112.9(5)
N16 C7 C8 130.1(4)
C9 C8 C7 122.7(3)
N17 C8 C7 130.4(3)
N17 C8 C9 106.9(3)
C8 C9 C4 117.9(5)
N18 C9 C4 128.6(6)
N18 C9 C8 113.4(3)
C4 N13 O2 106.5(8)
O1 N13 C4 135.0(4)
O1 N13 O2 118.5(7)
C8 N17 O6 106.3(3)
O5 N17 C8 135.5(4)
O5 N17 O6 118.1(3)
C6 N15 O4 104.5(5)
O3 N15 C6 135.4(13)
O3 N15 O4 120.1(13)
C5 N14 O2 105.6(5)
C9 N18 O6 105.5(4)
C7 N16 O4 105.3(3)
N16 O4 N15 109.4(4)
N18 O6 N17 107.8(4)
N14 O2 N13 107.8(9)

loop_
_geom_bond_atom_site_label_1
_geom_bond_atom_site_label_2
_geom_bond_distance
N3 C3 1.3343(14)
N3 C2 1.3352(15)
N1 C3 1.3337(15)
N1 C1 1.3303(15)
N2 C2 1.3352(15)
N2 C1 1.3394(14)
N11 N10 1.2661(14)
N11 N12 1.1173(14)
N10 C3 1.3976(15)
N4 N5 1.2633(15)
N4 C1 1.3943(15)
N5 N6 1.1197(15)
N8 N7 1.2681(15)
N8 N9 1.1193(15)
N7 C2 1.3946(14)
C4 C5 1.408(5)
C4 C9 1.430(5)
C4 N13 1.328(8)
C5 C6 1.459(7)
C5 N14 1.309(5)
C6 C7 1.412(5)
C6 N15 1.326(5)
C7 C8 1.441(6)
C7 N16 1.295(4)
C8 C9 1.410(6)
C8 N17 1.322(3)
C9 N18 1.311(6)
N13 O2 1.477(12)
N13 O1 1.227(6)
N17 O6 1.479(9)
N17 O5 1.209(8)
N15 O4 1.466(5)
N15 O3 1.204(11)
N14 O2 1.381(18)
N18 O6 1.387(7)
N16 O4 1.380(7)

loop_
_exptl_oxdiff_crystal_face_indexfrac_h
_exptl_oxdiff_crystal_face_indexfrac_k
_exptl_oxdiff_crystal_face_indexfrac_l
_exptl_oxdiff_crystal_face_x
_exptl_oxdiff_crystal_face_y
_exptl_oxdiff_crystal_face_z
-3.2701 2.6093 7.6783 0.6422 -0.7516 0.1503
-6.0242 -6.1211 0.0373 -0.2108 0.2471 0.9458
5.6365 6.2277 0.6115 0.2611 -0.3059 -0.9156
-2.3665 -3.6820 7.1994 -0.0186 -0.7217 0.6919
-7.9658 -4.8007 -0.7678 0.0110 0.4142 0.9101
7.9704 4.6950 1.1256 -0.0121 -0.4551 -0.8904
-10.2998 -2.1599 1.4512 0.4590 0.2491 0.8528
-6.3260 5.5489 -1.9535 0.8575 0.4658 -0.2184
3.8469 6.5324 -2.9112 0.3079 0.1675 -0.9366
10.7083 0.9091 -11.5470 -0.8614 0.8906 -1.0327
4.6262 -6.2189 2.3228 -0.8080 -0.4390 0.3929
